data_4343128
loop_
_publ_author_name
'Su, Kongzhao'
'Jiang, Feilong'
'Qian, Jinjie'
'Chen, Lian'
'Pang, Jiandong'
'Bawaked, Salem M.'
'Mokhtar, Mohamed'
'Al-Thabaiti, Shaeel A'
'Hong, Maochun'

_publ_section_title
;
 Stepwise construction of extra-large heterometallic calixarene-based
 cages.
;
_journal_issue 7
_journal_name_full 'Inorganic chemistry'
_journal_page_first 3183
_journal_page_last 3188
_journal_paper_doi 10.1021/ic502677g
_journal_volume 54
_journal_year 2015
_chemical_formula_sum 'C286 H360 Cl4 N8 Na4 Ni24 O72 S24 Tb4'
_chemical_formula_weight 8109.59
_chemical_name_systematic
; 
 ? 
;
_space_group_IT_number 176
_symmetry_cell_setting hexagonal
_symmetry_space_group_name_Hall '-P 6c'
_symmetry_space_group_name_H-M 'P 63/m'
_atom_sites_solution_hydrogens geom
_atom_sites_solution_primary direct
_atom_sites_solution_secondary difmap
_audit_creation_method SHELXL-97
_cell_angle_alpha 90.00
_cell_angle_beta 90.00
_cell_angle_gamma 120.00
_cell_formula_units_Z 2
_cell_length_a 23.3815(2)
_cell_length_b 23.3815(2)
_cell_length_c 61.3635(7)
_cell_measurement_temperature 100(2)
_cell_volume 29052.6(5)
_computing_structure_refinement 'SHELXL-97 (Sheldrick, 1997)'
_computing_structure_solution 'SHELXS-97 (Sheldrick, 1990)'
_diffrn_ambient_temperature 100(2)
_diffrn_detector_area_resol_mean 10.5594
_diffrn_measured_fraction_theta_full 0.989
_diffrn_measured_fraction_theta_max 0.989
_diffrn_measurement_device_type 'SuperNova, Dual, Cu at zero, Atlas'
_diffrn_measurement_method '\w scans'
_diffrn_radiation_monochromator graphite
_diffrn_radiation_source 'fine-focus sealed tube'
_diffrn_radiation_type CuK\a
_diffrn_radiation_wavelength 1.54184
_diffrn_reflns_av_R_equivalents 0.0990
_diffrn_reflns_av_sigmaI/netI 0.0598
_diffrn_reflns_limit_h_max 29
_diffrn_reflns_limit_h_min -28
_diffrn_reflns_limit_k_max 25
_diffrn_reflns_limit_k_min -26
_diffrn_reflns_limit_l_max 75
_diffrn_reflns_limit_l_min -26
_diffrn_reflns_number 94126
_diffrn_reflns_theta_full 73.39
_diffrn_reflns_theta_max 73.39
_diffrn_reflns_theta_min 3.61
_diffrn_standards_number 95132
_exptl_absorpt_coefficient_mu 4.445
_exptl_absorpt_correction_T_max 0.5553
_exptl_absorpt_correction_T_min 0.4701
_exptl_absorpt_correction_type multi-scan
_exptl_crystal_colour 'hexagonal prism'
_exptl_crystal_density_diffrn 0.903
_exptl_crystal_density_method 'not measured'
_exptl_crystal_description green
_exptl_crystal_F_000 7969
_exptl_crystal_size_max 0.20
_exptl_crystal_size_mid 0.18
_exptl_crystal_size_min 0.15
_platon_squeeze_details
;
;
_refine_diff_density_max 1.152
_refine_diff_density_min -3.641
_refine_diff_density_rms 0.103
_refine_ls_extinction_method none
_refine_ls_goodness_of_fit_ref 1.080
_refine_ls_hydrogen_treatment mixed
_refine_ls_matrix_type full
_refine_ls_number_parameters 629
_refine_ls_number_reflns 19492
_refine_ls_number_restraints 42
_refine_ls_restrained_S_all 1.084
_refine_ls_R_factor_all 0.1024
_refine_ls_R_factor_gt 0.0825
_refine_ls_shift/su_max 0.002
_refine_ls_shift/su_mean 0.000
_refine_ls_structure_factor_coef Fsqd
_refine_ls_weighting_details 'calc w=1/[\s^2^(Fo^2^)+(0.1455P)^2^+11.8418P] where P=(Fo^2^+2Fc^2^)/3'
_refine_ls_weighting_scheme calc
_refine_ls_wR_factor_gt 0.2304
_refine_ls_wR_factor_ref 0.2458
_reflns_number_gt 13596
_reflns_number_total 19492
_reflns_threshold_expression >2sigma(I)
_cod_data_source_file ic502677g_si_002.cif
_cod_data_source_block c:HMONC-5
_cod_original_sg_symbol_H-M P63/m
_cod_database_code 4343128

loop_
_symmetry_equiv_pos_as_xyz
'x, y, z'
'x-y, x, z+1/2'
'-y, x-y, z'
'-x, -y, z+1/2'
'-x+y, -x, z'
'y, -x+y, z+1/2'
'-x, -y, -z'
'-x+y, -x, -z-1/2'
'y, -x+y, -z'
'x, y, -z-1/2'
'x-y, x, -z'
'-y, x-y, -z-1/2'

loop_
_atom_site_label
_atom_site_type_symbol
_atom_site_fract_x
_atom_site_fract_y
_atom_site_fract_z
_atom_site_U_iso_or_equiv
_atom_site_adp_type
_atom_site_occupancy
_atom_site_symmetry_multiplicity
_atom_site_calc_flag
_atom_site_refinement_flags
Tb1 Tb 0.3333 0.6667 0.642306(9) 0.04182(15) Uani 1 3 d S
Ni1 Ni 0.57736(4) 0.67487(4) 0.663699(14) 0.0444(2) Uani 1 1 d .
Cl1 Cl 0.55753(13) 0.83381(12) 0.63488(4) 0.0545(5) Uani 0.66 1 d P
S1 S 0.69071(8) 0.70482(9) 0.65478(3) 0.0679(4) Uani 1 1 d .
O1 O 0.55864(19) 0.5886(2) 0.64989(7) 0.0514(9) Uani 1 1 d .
N1 N 0.5850(2) 0.7587(2) 0.67729(8) 0.0511(11) Uani 1 1 d .
C1 C 0.6044(3) 0.5722(3) 0.65183(10) 0.0586(15) Uani 1 1 d .
Tb2 Tb 0.28839(5) 0.49187(5) 0.674430(16) 0.0454(2) Uani 0.33 1 d P
Ni2 Ni 0.47056(5) 0.52685(4) 0.663331(14) 0.0437(2) Uani 1 1 d .
S2 S 0.50407(10) 0.44598(8) 0.65392(3) 0.0629(4) Uani 1 1 d .
O3 O 0.45173(18) 0.62623(18) 0.60918(5) 0.0453(8) Uani 1 1 d .
N2 N 0.3777(2) 0.4701(3) 0.67661(8) 0.0548(12) Uani 1 1 d .
C2 C 0.6712(4) 0.6204(4) 0.65305(13) 0.0725(19) Uani 1 1 d .
Ni3 Ni 0.37093(4) 0.54413(4) 0.622564(13) 0.0404(2) Uani 1 1 d .
S3 S 0.36709(7) 0.49127(7) 0.58937(2) 0.0536(3) Uani 1 1 d .
O2 O 0.42817(7) 0.50615(7) 0.63327(2) 0.0495(9) Uani 1 1 d R
C3 C 0.72211(7) 0.60444(7) 0.65495(2) 0.087(3) Uani 1 1 d R
H3 H 0.7671 0.6381 0.6559 0.105 Uiso 1 1 calc R
Ni4 Ni 0.49867(4) 0.72039(4) 0.622759(13) 0.0398(2) Uani 1 1 d .
S4 S 0.55872(7) 0.75393(7) 0.58970(2) 0.0517(3) Uani 1 1 d .
O4 O 0.57666(18) 0.71233(19) 0.63401(6) 0.0473(8) Uani 1 1 d .
C4 C 0.70369(14) 0.53682(15) 0.65538(5) 0.102(3) Uani 1 1 d .
O5 O 0.47559(14) 0.61774(15) 0.66663(5) 0.0386(7) Uani 1 1 d R
C5 C 0.63845(14) 0.48822(15) 0.65478(5) 0.083(2) Uani 1 1 d R
H5 H 0.6266 0.4431 0.6557 0.100 Uiso 1 1 calc R
O6 O 0.5875(2) 0.6446(2) 0.69375(6) 0.0562(10) Uani 1 1 d .
C6 C 0.5890(4) 0.5060(4) 0.65278(11) 0.0698(19) Uani 1 1 d .
O7 O 0.5096(2) 0.5375(2) 0.69343(6) 0.0533(9) Uani 1 1 d .
C7 C 0.7602(6) 0.5197(7) 0.65764(18) 0.149(6) Uani 1 1 d U
O8 O 0.2487(6) 0.3699(7) 0.67056(18) 0.26(2) Uiso 0.33 1 d PR
C8 C 0.7999(6) 0.5540(7) 0.68178(18) 0.251(12) Uani 1 1 d RU
H8A H 0.8270 0.5346 0.6860 0.376 Uiso 1 1 calc R
H8B H 0.7671 0.5450 0.6932 0.376 Uiso 1 1 calc R
H8C H 0.8281 0.6018 0.6800 0.376 Uiso 1 1 calc R
O9 O 0.301(3) 0.567(3) 0.7045(10) 0.33(3) Uani 0.33 1 d PU
C9 C 0.8208(6) 0.5706(8) 0.6461(3) 0.177(7) Uani 1 1 d .
H9A H 0.8142 0.5643 0.6303 0.265 Uiso 1 1 calc R
H9B H 0.8587 0.5662 0.6504 0.265 Uiso 1 1 calc R
H9C H 0.8291 0.6148 0.6499 0.265 Uiso 1 1 calc R
O10 O 0.37554(16) 0.58691(16) 0.65276(6) 0.0407(7) Uani 1 1 d .
C10 C 0.7395(12) 0.4582(11) 0.6447(3) 0.236(10) Uani 1 1 d U
H10A H 0.6916 0.4354 0.6423 0.353 Uiso 1 1 calc R
H10B H 0.7511 0.4291 0.6526 0.353 Uiso 1 1 calc R
H10C H 0.7622 0.4698 0.6306 0.353 Uiso 1 1 calc R
O11 O 0.45153(16) 0.69207(16) 0.65283(6) 0.0398(7) Uani 1 1 d .
C11 C 0.4390(4) 0.4680(3) 0.62036(10) 0.0575(15) Uani 1 1 d .
O12 O 0.31145(11) 0.58203(13) 0.61562(4) 0.0395(7) Uani 1 1 d G
C12 C 0.47513(15) 0.43732(12) 0.62653(4) 0.0578(15) Uani 1 1 d G
O13 O 0.33333(16) 0.66666(19) 0.68163(4) 0.0519(15) Uani 1 3 d SG
C13 C 0.48521(17) 0.39716(13) 0.61192(5) 0.087(3) Uani 1 1 d G
H13 H 0.5104 0.3778 0.6166 0.105 Uiso 1 1 calc R
O14 O 0.5227(6) 0.8081(6) 0.63568(18) 0.037(2) Uani 0.33 1 d PU
C14 C 0.4606(6) 0.3845(4) 0.59120(13) 0.096(3) Uani 1 1 d .
C15 C 0.42554(16) 0.41429(12) 0.58483(4) 0.079(2) Uani 1 1 d G
H15 H 0.4087 0.4072 0.5704 0.095 Uiso 1 1 calc R
C16 C 0.4135(4) 0.4550(3) 0.59877(10) 0.0581(15) Uani 1 1 d .
C17 C 0.4686(9) 0.3365(7) 0.57543(15) 0.141(5) Uani 1 1 d U
C18 C 0.5286(9) 0.3301(9) 0.5828(2) 0.195(7) Uani 1 1 d U
H18A H 0.5393 0.3074 0.5714 0.292 Uiso 1 1 calc R
H18B H 0.5178 0.3046 0.5963 0.292 Uiso 1 1 calc R
H18C H 0.5668 0.3742 0.5852 0.292 Uiso 1 1 calc R
C19 C 0.4900(11) 0.3693(9) 0.55306(17) 0.236(12) Uani 1 1 d .
H19A H 0.5173 0.4172 0.5549 0.355 Uiso 1 1 calc R
H19B H 0.4509 0.3592 0.5444 0.355 Uiso 1 1 calc R
H19C H 0.5157 0.3526 0.5456 0.355 Uiso 1 1 calc R
C20 C 0.4096(9) 0.2698(7) 0.5787(3) 0.212(9) Uani 1 1 d U
H20A H 0.4118 0.2383 0.5687 0.319 Uiso 1 1 calc R
H20B H 0.3694 0.2719 0.5757 0.319 Uiso 1 1 calc R
H20C H 0.4086 0.2555 0.5937 0.319 Uiso 1 1 calc R
C21 C 0.4636(3) 0.6212(3) 0.58853(9) 0.0496(12) Uani 1 1 d .
C22 C 0.4289(3) 0.5628(3) 0.57608(9) 0.0537(13) Uani 1 1 d .
C23 C 0.4414(4) 0.5587(3) 0.55408(10) 0.071(2) Uani 1 1 d .
H23 H 0.4167 0.5182 0.5465 0.085 Uiso 1 1 calc R
C24 C 0.49029(16) 0.61451(16) 0.54322(3) 0.088(3) Uani 1 1 d G
C25 C 0.52403(15) 0.67268(15) 0.55437(3) 0.073(2) Uani 1 1 d G
H25 H 0.5560 0.7110 0.5469 0.088 Uiso 1 1 calc R
C26 C 0.5125(3) 0.6771(3) 0.57663(10) 0.0591(15) Uani 1 1 d .
C27 C 0.5072(8) 0.6085(6) 0.51859(14) 0.132(5) Uani 1 1 d U
C28 C 0.4450(7) 0.5582(11) 0.50729(16) 0.216(10) Uani 1 1 d .
H28A H 0.4129 0.5735 0.5072 0.324 Uiso 1 1 calc R
H28B H 0.4264 0.5160 0.5150 0.324 Uiso 1 1 calc R
H28C H 0.4554 0.5524 0.4922 0.324 Uiso 1 1 calc R
C29 C 0.5573(2) 0.5812(2) 0.51816(4) 0.326(18) Uani 1 1 d G
H29A H 0.5485 0.5530 0.5053 0.489 Uiso 1 1 calc R
H29B H 0.5517 0.5554 0.5314 0.489 Uiso 1 1 calc R
H29C H 0.6027 0.6184 0.5175 0.489 Uiso 1 1 calc R
C30 C 0.5396(10) 0.6733(9) 0.5089(3) 0.203(7) Uani 1 1 d U
H30A H 0.5118 0.6935 0.5108 0.304 Uiso 1 1 calc R
H30B H 0.5467 0.6697 0.4934 0.304 Uiso 1 1 calc R
H30C H 0.5822 0.7009 0.5161 0.304 Uiso 1 1 calc R
C31 C 0.6271(3) 0.7277(3) 0.62077(10) 0.0576(14) Uani 1 1 d .
C32 C 0.6279(3) 0.7486(3) 0.59928(10) 0.0565(14) Uani 1 1 d .
C33 C 0.6791(4) 0.7634(4) 0.58490(13) 0.079(2) Uani 1 1 d .
H33 H 0.6769 0.7771 0.5705 0.095 Uiso 1 1 calc R
C34 C 0.73419(11) 0.75839(17) 0.59130(6) 0.085(2) Uani 1 1 d G
C35 C 0.73578(10) 0.74060(17) 0.61277(6) 0.090(3) Uani 1 1 d G
H35 H 0.7733 0.7388 0.6178 0.108 Uiso 1 1 calc R
C36 C 0.6831(3) 0.7251(3) 0.62728(12) 0.0641(16) Uani 1 1 d .
C37 C 0.7893(6) 0.7722(7) 0.5749(2) 0.158(6) Uani 1 1 d DU
C38 C 0.8033(8) 0.8266(8) 0.5611(3) 0.172(6) Uani 1 1 d DU
H38A H 0.8056 0.8628 0.5698 0.258 Uiso 1 1 calc R
H38B H 0.7682 0.8128 0.5502 0.258 Uiso 1 1 calc R
H38C H 0.8456 0.8416 0.5537 0.258 Uiso 1 1 calc R
C39 C 0.74373(15) 0.7098(2) 0.55262(6) 0.286(13) Uani 1 1 d GU
C40 C 0.83019(12) 0.7441(2) 0.58187(7) 0.233(11) Uani 1 1 d G
H40A H 0.8382 0.7506 0.5976 0.349 Uiso 1 1 calc R
H40B H 0.8725 0.7662 0.5741 0.349 Uiso 1 1 calc R
H40C H 0.8072 0.6968 0.5785 0.349 Uiso 1 1 calc R
C41 C 0.4356(2) 0.6321(2) 0.65800(8) 0.0366(10) Uani 1 1 d .
C42 C 0.5502(3) 0.5910(3) 0.70294(9) 0.0482(12) Uani 1 1 d .
C43 C 0.5534(3) 0.5899(3) 0.72749(9) 0.0501(12) Uani 1 1 d .
C44 C 0.5958(2) 0.6462(2) 0.73867(4) 0.0673(17) Uani 1 1 d G
H44 H 0.6252 0.6852 0.7309 0.081 Uiso 1 1 calc R
C45 C 0.5111(4) 0.5330(3) 0.73851(10) 0.0630(16) Uani 1 1 d .
H45 H 0.4822 0.4939 0.7307 0.076 Uiso 1 1 calc R
C46 C 0.6504(8) 0.8131(7) 0.6778(3) 0.108(5) Uani 0.66 1 d P
C47 C 0.5496(10) 0.7460(7) 0.6984(2) 0.114(6) Uani 0.66 1 d P
C48 C 0.3527(13) 0.3975(13) 0.6789(3) 0.182(11) Uani 0.66 1 d P
C49 C 0.36913(15) 0.49666(17) 0.69687(3) 0.215(16) Uani 0.66 1 d PG

loop_
_atom_site_aniso_label
_atom_site_aniso_U_11
_atom_site_aniso_U_22
_atom_site_aniso_U_33
_atom_site_aniso_U_23
_atom_site_aniso_U_13
_atom_site_aniso_U_12
Tb1 0.04221(19) 0.04221(19) 0.0411(3) 0.000 0.000 0.02110(10)
Ni1 0.0390(4) 0.0489(5) 0.0495(5) 0.0052(4) 0.0019(4) 0.0251(4)
Cl1 0.0519(13) 0.0533(12) 0.0574(12) 0.0008(10) 0.0006(10) 0.0257(11)
S1 0.0455(8) 0.0844(11) 0.0801(11) 0.0196(9) 0.0076(7) 0.0372(8)
O1 0.050(2) 0.057(2) 0.061(2) 0.0058(18) 0.0068(17) 0.0373(19)
N1 0.050(3) 0.050(3) 0.059(3) -0.010(2) -0.016(2) 0.030(2)
C1 0.061(4) 0.073(4) 0.058(3) 0.016(3) 0.014(3) 0.046(3)
Tb2 0.0429(5) 0.0427(5) 0.0514(5) 0.0065(4) 0.0042(4) 0.0221(4)
Ni2 0.0531(5) 0.0437(5) 0.0431(5) 0.0026(4) 0.0023(4) 0.0309(4)
S2 0.0953(12) 0.0612(9) 0.0563(8) 0.0035(7) 0.0039(8) 0.0573(9)
O3 0.057(2) 0.049(2) 0.0331(17) 0.0018(14) 0.0058(15) 0.0288(17)
N2 0.047(3) 0.053(3) 0.057(3) 0.016(2) 0.003(2) 0.020(2)
C2 0.071(4) 0.088(5) 0.085(5) 0.020(4) 0.011(4) 0.059(4)
Ni3 0.0451(5) 0.0381(4) 0.0402(4) -0.0024(3) 0.0007(3) 0.0225(4)
S3 0.0709(9) 0.0498(7) 0.0462(7) -0.0083(6) -0.0005(6) 0.0348(7)
O2 0.062(2) 0.051(2) 0.0444(19) -0.0094(16) -0.0023(17) 0.0349(19)
C3 0.074(5) 0.109(6) 0.112(6) 0.030(5) 0.024(4) 0.070(5)
Ni4 0.0373(4) 0.0410(4) 0.0410(4) 0.0041(3) 0.0048(3) 0.0196(4)
S4 0.0516(7) 0.0561(8) 0.0495(7) 0.0110(6) 0.0139(6) 0.0284(6)
O4 0.0427(19) 0.057(2) 0.050(2) 0.0122(17) 0.0113(15) 0.0304(17)
C4 0.114(7) 0.147(9) 0.108(7) 0.043(6) 0.032(5) 0.112(7)
O5 0.0350(16) 0.0428(18) 0.0444(18) -0.0010(14) -0.0013(13) 0.0243(14)
C5 0.103(6) 0.112(6) 0.084(5) 0.010(4) 0.015(4) 0.091(6)
O6 0.052(2) 0.065(3) 0.055(2) 0.0082(19) -0.0006(18) 0.032(2)
C6 0.090(5) 0.103(5) 0.060(4) 0.014(4) 0.011(3) 0.081(5)
O7 0.062(2) 0.057(2) 0.047(2) 0.0011(17) -0.0024(18) 0.034(2)
C7 0.171(12) 0.257(18) 0.122(8) 0.023(9) 0.031(7) 0.186(14)
C8 0.183(18) 0.43(4) 0.222(19) -0.05(2) -0.059(14) 0.22(2)
O9 0.33(3) 0.33(3) 0.33(3) -0.002(5) 0.001(5) 0.165(15)
C9 0.092(8) 0.224(17) 0.269(19) -0.039(14) -0.001(10) 0.120(11)
O10 0.0363(17) 0.0359(17) 0.0486(19) -0.0002(14) -0.0014(14) 0.0170(14)
C10 0.234(11) 0.230(11) 0.254(11) -0.003(5) 0.012(5) 0.125(7)
O11 0.0349(16) 0.0371(17) 0.0489(19) 0.0017(14) -0.0017(14) 0.0190(14)
C11 0.088(4) 0.043(3) 0.050(3) 0.000(2) 0.010(3) 0.039(3)
O12 0.0385(17) 0.0400(17) 0.0394(17) -0.0006(13) 0.0004(13) 0.0191(14)
C12 0.083(4) 0.062(3) 0.052(3) 0.005(3) 0.004(3) 0.054(3)
O13 0.055(2) 0.055(2) 0.046(3) 0.000 0.000 0.0274(12)
C13 0.170(9) 0.101(6) 0.056(4) 0.009(4) 0.021(4) 0.116(7)
O14 0.029(4) 0.035(4) 0.046(4) 0.003(3) 0.004(3) 0.014(3)
C14 0.183(10) 0.082(5) 0.073(5) -0.004(4) 0.000(5) 0.104(7)
C15 0.140(7) 0.078(5) 0.049(3) -0.006(3) 0.005(4) 0.076(5)
C16 0.087(4) 0.044(3) 0.055(3) -0.003(2) 0.007(3) 0.041(3)
C17 0.300(15) 0.157(9) 0.071(5) -0.006(6) 0.016(8) 0.193(11)
C18 0.276(19) 0.233(17) 0.192(14) -0.031(13) 0.055(12) 0.215(17)
C19 0.54(3) 0.34(2) 0.061(6) 0.003(9) 0.027(11) 0.39(3)
C20 0.286(19) 0.144(9) 0.27(2) -0.135(12) -0.096(15) 0.158(11)
C21 0.055(3) 0.060(3) 0.047(3) 0.006(2) 0.007(2) 0.039(3)
C22 0.076(4) 0.052(3) 0.045(3) -0.006(2) 0.001(3) 0.041(3)
C23 0.116(6) 0.055(4) 0.041(3) -0.007(3) 0.004(3) 0.041(4)
C24 0.143(8) 0.085(5) 0.044(4) 0.003(3) 0.019(4) 0.064(6)
C25 0.109(6) 0.072(4) 0.042(3) 0.010(3) 0.023(3) 0.047(4)
C26 0.072(4) 0.064(4) 0.046(3) 0.010(3) 0.015(3) 0.038(3)
C27 0.227(15) 0.104(7) 0.054(5) -0.017(4) 0.019(7) 0.074(9)
C28 0.145(12) 0.38(3) 0.051(5) -0.048(10) 0.005(6) 0.077(15)
C29 0.34(3) 0.63(5) 0.140(14) -0.14(2) 0.001(16) 0.34(4)
C30 0.214(8) 0.190(7) 0.188(8) 0.010(5) 0.010(5) 0.089(5)
C31 0.043(3) 0.056(3) 0.066(4) 0.008(3) 0.015(3) 0.019(3)
C32 0.050(3) 0.067(4) 0.060(3) 0.013(3) 0.018(3) 0.034(3)
C33 0.068(4) 0.091(5) 0.086(5) 0.033(4) 0.037(4) 0.046(4)
C34 0.064(4) 0.105(6) 0.099(6) 0.043(5) 0.041(4) 0.051(4)
C35 0.062(4) 0.104(6) 0.117(7) 0.049(5) 0.046(4) 0.052(4)
C36 0.042(3) 0.073(4) 0.082(4) 0.015(3) 0.009(3) 0.033(3)
C37 0.097(7) 0.192(13) 0.218(14) 0.108(11) 0.102(9) 0.097(9)
C38 0.170(7) 0.177(7) 0.171(7) 0.020(4) 0.018(5) 0.088(5)
C39 0.282(14) 0.292(14) 0.283(14) -0.006(5) 0.006(5) 0.143(8)
C40 0.231(17) 0.43(3) 0.185(14) 0.162(17) 0.150(13) 0.28(2)
C41 0.037(2) 0.042(2) 0.038(2) 0.0003(19) -0.0040(18) 0.026(2)
C42 0.047(3) 0.060(3) 0.049(3) 0.002(3) -0.001(2) 0.035(3)
C43 0.047(3) 0.057(3) 0.046(3) 0.002(2) -0.002(2) 0.026(3)
C44 0.064(4) 0.060(4) 0.061(3) 0.003(3) 0.002(3) 0.019(3)
C45 0.075(4) 0.055(3) 0.053(3) -0.003(3) -0.005(3) 0.029(3)
C46 0.099(10) 0.065(7) 0.140(13) -0.021(8) -0.004(9) 0.025(7)
C47 0.194(18) 0.078(9) 0.089(9) -0.021(7) -0.018(10) 0.082(11)
C48 0.19(2) 0.20(2) 0.097(13) -0.018(14) 0.058(14) 0.05(2)
C49 0.054(8) 0.41(4) 0.086(11) 0.059(17) 0.015(7) 0.045(15)

loop_
_atom_type_symbol
_atom_type_description
_atom_type_scat_dispersion_real
_atom_type_scat_dispersion_imag
_atom_type_scat_source
C C 0.0181 0.0091 'International Tables Vol C Tables 4.2.6.8 and 6.1.1.4'
H H 0.0000 0.0000 'International Tables Vol C Tables 4.2.6.8 and 6.1.1.4'
Cl Cl 0.3639 0.7018 'International Tables Vol C Tables 4.2.6.8 and 6.1.1.4'
N N 0.0311 0.0180 'International Tables Vol C Tables 4.2.6.8 and 6.1.1.4'
Ni Ni -3.0029 0.5091 'International Tables Vol C Tables 4.2.6.8 and 6.1.1.4'
O O 0.0492 0.0322 'International Tables Vol C Tables 4.2.6.8 and 6.1.1.4'
S S 0.3331 0.5567 'International Tables Vol C Tables 4.2.6.8 and 6.1.1.4'
Tb Tb -9.1472 9.1891 'International Tables Vol C Tables 4.2.6.8 and 6.1.1.4'

loop_
_geom_angle_atom_site_label_1
_geom_angle_atom_site_label_2
_geom_angle_atom_site_label_3
_geom_angle
_geom_angle_site_symmetry_1
_geom_angle_site_symmetry_3
O13 Tb1 O12 132.63(7) . 5_565
O13 Tb1 O12 132.63(9) . 3_665
O12 Tb1 O12 79.17(9) 5_565 3_665
O13 Tb1 O12 132.62(13) . .
O12 Tb1 O12 79.17(9) 5_565 .
O12 Tb1 O12 79.17(9) 3_665 .
O13 Tb1 O10 75.65(11) . 5_565
O12 Tb1 O10 65.12(9) 5_565 5_565
O12 Tb1 O10 144.13(10) 3_665 5_565
O12 Tb1 O10 96.54(9) . 5_565
O13 Tb1 O10 75.65(12) . 3_665
O12 Tb1 O10 96.54(9) 5_565 3_665
O12 Tb1 O10 65.12(9) 3_665 3_665
O12 Tb1 O10 144.13(10) . 3_665
O10 Tb1 O10 114.07(6) 5_565 3_665
O13 Tb1 O10 75.65(11) . .
O12 Tb1 O10 144.13(10) 5_565 .
O12 Tb1 O10 96.54(9) 3_665 .
O12 Tb1 O10 65.12(9) . .
O10 Tb1 O10 114.07(6) 5_565 .
O10 Tb1 O10 114.07(6) 3_665 .
O13 Tb1 O11 75.62(11) . 3_665
O12 Tb1 O11 64.91(10) 5_565 3_665
O12 Tb1 O11 96.95(9) 3_665 3_665
O12 Tb1 O11 143.87(9) . 3_665
O10 Tb1 O11 65.73(10) 5_565 3_665
O10 Tb1 O11 50.13(10) 3_665 3_665
O10 Tb1 O11 150.16(11) . 3_665
O13 Tb1 O11 75.62(12) . 5_565
O12 Tb1 O11 96.95(9) 5_565 5_565
O12 Tb1 O11 143.87(9) 3_665 5_565
O12 Tb1 O11 64.91(10) . 5_565
O10 Tb1 O11 50.13(10) 5_565 5_565
O10 Tb1 O11 150.16(11) 3_665 5_565
O10 Tb1 O11 65.73(10) . 5_565
O11 Tb1 O11 114.05(6) 3_665 5_565
O13 Tb1 O11 75.62(11) . .
O12 Tb1 O11 143.87(9) 5_565 .
O12 Tb1 O11 64.91(10) 3_665 .
O12 Tb1 O11 96.95(9) . .
O10 Tb1 O11 150.16(11) 5_565 .
O10 Tb1 O11 65.73(10) 3_665 .
O10 Tb1 O11 50.13(10) . .
O11 Tb1 O11 114.05(6) 3_665 .
O11 Tb1 O11 114.05(6) 5_565 .
O1 Ni1 O4 90.58(16) . .
O1 Ni1 O6 92.12(17) . .
O4 Ni1 O6 174.35(18) . .
O1 Ni1 N1 173.43(18) . .
O4 Ni1 N1 88.19(18) . .
O6 Ni1 N1 89.68(19) . .
O1 Ni1 O5 77.74(14) . .
O4 Ni1 O5 95.84(14) . .
O6 Ni1 O5 89.58(15) . .
N1 Ni1 O5 95.96(16) . .
O1 Ni1 S1 81.65(12) . .
O4 Ni1 S1 85.22(11) . .
O6 Ni1 S1 90.26(13) . .
N1 Ni1 S1 104.67(15) . .
O5 Ni1 S1 159.37(10) . .
O14 Cl1 Ni4 48.0(9) . .
O14 Cl1 Ni3 46.7(9) . 3_665
Ni4 Cl1 Ni3 80.11(8) . 3_665
O14 Cl1 Tb2 62.9(9) . 3_665
Ni4 Cl1 Tb2 90.31(9) . 3_665
Ni3 Cl1 Tb2 90.68(9) 3_665 3_665
C36 S1 C2 103.4(4) . .
C36 S1 Ni1 92.8(2) . .
C2 S1 Ni1 93.2(2) . .
C1 O1 Ni2 116.6(4) . .
C1 O1 Ni1 116.9(4) . .
Ni2 O1 Ni1 100.22(16) . .
C46 N1 C47 113.6(10) . .
C46 N1 Ni1 114.0(7) . .
C47 N1 Ni1 113.0(6) . .
C46 N1 Tb2 110.1(7) . 3_665
C47 N1 Tb2 71.8(7) . 3_665
Ni1 N1 Tb2 127.2(2) . 3_665
O1 C1 C2 121.1(6) . .
O1 C1 C6 121.9(6) . .
C2 C1 C6 117.0(6) . .
C49 Tb2 N1 125.68(14) . 5_565
C49 Tb2 C47 101.7(3) . 5_565
N1 Tb2 C47 36.5(5) 5_565 5_565
C49 Tb2 N2 35.96(15) . .
N1 Tb2 N2 127.73(17) 5_565 .
C47 Tb2 N2 126.0(4) 5_565 .
C49 Tb2 O14 124.5(3) . 5_565
N1 Tb2 O14 91.4(3) 5_565 5_565
C47 Tb2 O14 126.9(5) 5_565 5_565
N2 Tb2 O14 89.5(3) . 5_565
C49 Tb2 O9 73.5(14) . .
N1 Tb2 O9 99.8(14) 5_565 .
C47 Tb2 O9 65.6(15) 5_565 .
N2 Tb2 O9 107.9(14) . .
O14 Tb2 O9 145.9(15) 5_565 .
C49 Tb2 O11 150.27(13) . 5_565
N1 Tb2 O11 78.73(14) 5_565 5_565
C47 Tb2 O11 89.5(3) 5_565 5_565
N2 Tb2 O11 144.47(14) . 5_565
O14 Tb2 O11 63.9(3) 5_565 5_565
O9 Tb2 O11 86.7(14) . 5_565
C49 Tb2 O10 89.47(11) . .
N1 Tb2 O10 144.83(14) 5_565 .
C47 Tb2 O10 148.8(5) 5_565 .
N2 Tb2 O10 79.01(14) . .
O14 Tb2 O10 63.5(3) 5_565 .
O9 Tb2 O10 90.6(15) . .
O11 Tb2 O10 68.36(11) 5_565 .
C49 Tb2 O8 86.6(3) . .
N1 Tb2 O8 61.0(2) 5_565 .
C47 Tb2 O8 81.5(5) 5_565 .
N2 Tb2 O8 68.4(3) . .
O14 Tb2 O8 77.2(4) 5_565 .
O9 Tb2 O8 136.2(15) . .
O11 Tb2 O8 122.6(3) 5_565 .
O10 Tb2 O8 128.6(2) . .
C49 Tb2 Cl1 118.59(10) . 5_565
N1 Tb2 Cl1 84.45(14) 5_565 5_565
C47 Tb2 Cl1 120.9(5) 5_565 5_565
N2 Tb2 Cl1 82.65(14) . 5_565
O14 Tb2 Cl1 15.8(3) 5_565 5_565
O9 Tb2 Cl1 161.5(15) . 5_565
O11 Tb2 Cl1 76.45(10) 5_565 5_565
O10 Tb2 Cl1 76.30(10) . 5_565
O8 Tb2 Cl1 61.5(3) . 5_565
O1 Ni2 O7 92.79(17) . .
O1 Ni2 O2 90.07(13) . .
O7 Ni2 O2 174.16(13) . .
O1 Ni2 N2 174.68(18) . .
O7 Ni2 N2 89.07(19) . .
O2 Ni2 N2 88.53(15) . .
O1 Ni2 O5 77.99(14) . .
O7 Ni2 O5 89.65(14) . .
O2 Ni2 O5 95.93(9) . .
N2 Ni2 O5 97.05(18) . .
O1 Ni2 S2 81.31(12) . .
O7 Ni2 S2 90.65(12) . .
O2 Ni2 S2 84.75(6) . .
N2 Ni2 S2 103.65(16) . .
O5 Ni2 S2 159.29(10) . .
C6 S2 C12 105.3(2) . .
C6 S2 Ni2 93.5(2) . .
C12 S2 Ni2 93.46(9) . .
C21 O3 Ni3 115.7(4) . .
C21 O3 Ni4 117.2(3) . .
Ni3 O3 Ni4 125.11(17) . .
C49 N2 C48 110.2(7) . .
C49 N2 Ni2 113.0(3) . .
C48 N2 Ni2 117.0(10) . .
C49 N2 Tb2 68.4(2) . .
C48 N2 Tb2 111.0(11) . .
Ni2 N2 Tb2 126.3(2) . .
C1 C2 C3 122.5(6) . .
C1 C2 S1 117.2(5) . .
C3 C2 S1 120.0(5) . .
O14 Ni3 O12 77.8(3) 5_565 .
O14 Ni3 O2 98.5(3) 5_565 .
O12 Ni3 O2 173.38(9) . .
O14 Ni3 O3 168.3(4) 5_565 .
O12 Ni3 O3 91.07(13) . .
O2 Ni3 O3 92.18(12) . .
O14 Ni3 O10 78.9(3) 5_565 .
O12 Ni3 O10 81.93(12) . .
O2 Ni3 O10 91.99(10) . .
O3 Ni3 O10 95.93(14) . .
O14 Ni3 S3 100.2(3) 5_565 .
O12 Ni3 S3 101.07(8) . .
O2 Ni3 S3 84.94(5) . .
O3 Ni3 S3 85.50(10) . .
O10 Ni3 S3 176.67(10) . .
O14 Ni3 Cl1 15.6(3) 5_565 5_565
O12 Ni3 Cl1 90.27(10) . 5_565
O2 Ni3 Cl1 87.07(8) . 5_565
O3 Ni3 Cl1 174.26(12) . 5_565
O10 Ni3 Cl1 89.78(11) . 5_565
S3 Ni3 Cl1 88.77(7) . 5_565
C22 S3 C16 101.3(3) . .
C22 S3 Ni3 95.94(18) . .
C16 S3 Ni3 95.6(2) . .
C11 O2 Ni2 118.3(3) . .
C11 O2 Ni3 119.5(3) . .
Ni2 O2 Ni3 122.25(7) . .
C4 C3 C2 118.0(4) . .
C4 C3 H3 121.0 . .
C2 C3 H3 121.0 . .
O14 Ni4 O4 98.9(3) . .
O14 Ni4 O12 77.3(3) . 3_665
O4 Ni4 O12 172.60(13) . 3_665
O14 Ni4 O11 78.9(3) . .
O4 Ni4 O11 91.50(13) . .
O12 Ni4 O11 81.59(11) 3_665 .
O14 Ni4 O3 166.7(4) . .
O4 Ni4 O3 93.48(16) . .
O12 Ni4 O3 89.87(13) 3_665 .
O11 Ni4 O3 95.93(14) . .
O14 Ni4 S4 100.6(3) . .
O4 Ni4 S4 84.92(11) . .
O12 Ni4 S4 101.94(8) 3_665 .
O11 Ni4 S4 176.27(10) . .
O3 Ni4 S4 85.36(10) . .
O14 Ni4 Cl1 15.8(3) . .
O4 Ni4 Cl1 87.27(13) . .
O12 Ni4 Cl1 90.07(9) 3_665 .
O11 Ni4 Cl1 89.80(11) . .
O3 Ni4 Cl1 174.20(12) . .
S4 Ni4 Cl1 88.98(7) . .
C26 S4 C32 101.2(3) . .
C26 S4 Ni4 95.3(2) . .
C32 S4 Ni4 95.90(19) . .
C31 O4 Ni1 118.0(4) . .
C31 O4 Ni4 118.8(4) . .
Ni1 O4 Ni4 122.97(17) . .
C5 C4 C3 121.01(13) . .
C5 C4 C7 121.4(6) . .
C3 C4 C7 117.5(6) . .
C41 O5 Ni1 123.9(3) . .
C41 O5 Ni2 124.2(3) . .
Ni1 O5 Ni2 96.32(11) . .
C4 C5 C6 119.4(4) . .
C4 C5 H5 120.3 . .
C6 C5 H5 120.3 . .
C42 O6 Ni1 128.1(4) . .
C1 C6 C5 122.0(7) . .
C1 C6 S2 116.4(4) . .
C5 C6 S2 121.3(5) . .
C42 O7 Ni2 127.6(4) . .
C9 C7 C10 103.6(12) . .
C9 C7 C4 109.8(9) . .
C10 C7 C4 106.9(13) . .
C9 C7 C8 87.8(8) . .
C10 C7 C8 138.2(10) . .
C4 C7 C8 106.6(5) . .
C46 O8 Tb2 90.3(6) 5_565 .
C7 C8 H8A 109.5 . .
C7 C8 H8B 109.5 . .
H8A C8 H8B 109.5 . .
C7 C8 H8C 109.5 . .
H8A C8 H8C 109.5 . .
H8B C8 H8C 109.5 . .
C7 C9 H9A 109.5 . .
C7 C9 H9B 109.5 . .
H9A C9 H9B 109.5 . .
C7 C9 H9C 109.5 . .
H9A C9 H9C 109.5 . .
H9B C9 H9C 109.5 . .
C41 O10 Ni3 112.5(3) . .
C41 O10 Tb2 130.7(3) . .
Ni3 O10 Tb2 102.80(13) . .
C41 O10 Tb1 97.0(3) . .
Ni3 O10 Tb1 100.28(13) . .
Tb2 O10 Tb1 109.58(12) . .
C7 C10 H10A 109.5 . .
C7 C10 H10B 109.5 . .
H10A C10 H10B 109.5 . .
C7 C10 H10C 109.5 . .
H10A C10 H10C 109.5 . .
H10B C10 H10C 109.5 . .
C41 O11 Ni4 112.3(3) . .
C41 O11 Tb2 130.7(3) . 3_665
Ni4 O11 Tb2 102.83(13) . 3_665
C41 O11 Tb1 96.7(3) . .
Ni4 O11 Tb1 100.71(13) . .
Tb2 O11 Tb1 109.76(12) 3_665 .
O2 C11 C12 123.7(5) . .
O2 C11 C16 120.5(5) . .
C12 C11 C16 115.8(5) . .
Ni3 O12 Ni4 99.36(12) . 5_565
Ni3 O12 Tb1 107.69(10) . .
Ni4 O12 Tb1 108.01(9) 5_565 .
C13 C12 C11 121.0(3) . .
C13 C12 S2 119.83(9) . .
C11 C12 S2 119.1(3) . .
C14 C13 C12 123.1(3) . .
C14 C13 H13 118.4 . .
C12 C13 H13 118.4 . .
Cl1 O14 Ni3 117.7(11) . 3_665
Cl1 O14 Ni4 116.2(11) . .
Ni3 O14 Ni4 102.5(5) 3_665 .
Cl1 O14 Tb2 101.3(10) . 3_665
Ni3 O14 Tb2 110.1(5) 3_665 3_665
Ni4 O14 Tb2 109.0(5) . 3_665
C13 C14 C15 116.8(5) . .
C13 C14 C17 122.8(7) . .
C15 C14 C17 120.4(8) . .
C14 C15 C16 122.8(5) . .
C14 C15 H15 118.6 . .
C16 C15 H15 118.6 . .
C15 C16 C11 120.4(5) . .
C15 C16 S3 120.2(4) . .
C11 C16 S3 119.4(4) . .
C20 C17 C19 122.9(14) . .
C20 C17 C18 105.7(11) . .
C19 C17 C18 102.9(13) . .
C20 C17 C14 106.7(11) . .
C19 C17 C14 108.8(8) . .
C18 C17 C14 109.3(10) . .
C17 C18 H18A 109.5 . .
C17 C18 H18B 109.5 . .
H18A C18 H18B 109.5 . .
C17 C18 H18C 109.5 . .
H18A C18 H18C 109.5 . .
H18B C18 H18C 109.5 . .
C17 C19 H19A 109.5 . .
C17 C19 H19B 109.5 . .
H19A C19 H19B 109.5 . .
C17 C19 H19C 109.5 . .
H19A C19 H19C 109.5 . .
H19B C19 H19C 109.5 . .
C17 C20 H20A 109.5 . .
C17 C20 H20B 109.5 . .
H20A C20 H20B 109.5 . .
C17 C20 H20C 109.5 . .
H20A C20 H20C 109.5 . .
H20B C20 H20C 109.5 . .
O3 C21 C22 124.2(5) . .
O3 C21 C26 121.2(5) . .
C22 C21 C26 114.6(5) . .
C23 C22 C21 123.4(6) . .
C23 C22 S3 118.8(5) . .
C21 C22 S3 117.8(4) . .
C22 C23 C24 119.9(6) . .
C22 C23 H23 120.0 . .
C24 C23 H23 120.0 . .
C25 C24 C23 119.0(3) . .
C25 C24 C27 121.3(5) . .
C23 C24 C27 119.7(6) . .
C24 C25 C26 121.6(3) . .
C24 C25 H25 119.2 . .
C26 C25 H25 119.2 . .
C25 C26 C21 121.5(6) . .
C25 C26 S4 118.4(4) . .
C21 C26 S4 120.1(4) . .
C30 C27 C28 115.3(14) . .
C30 C27 C24 108.8(10) . .
C28 C27 C24 108.8(10) . .
C30 C27 C29 108.1(13) . .
C28 C27 C29 107.2(10) . .
C24 C27 C29 108.5(8) . .
C27 C28 H28A 109.5 . .
C27 C28 H28B 109.5 . .
H28A C28 H28B 109.5 . .
C27 C28 H28C 109.5 . .
H28A C28 H28C 109.5 . .
H28B C28 H28C 109.5 . .
C27 C29 H29A 109.5 . .
C27 C29 H29B 109.5 . .
H29A C29 H29B 109.5 . .
C27 C29 H29C 109.5 . .
H29A C29 H29C 109.5 . .
H29B C29 H29C 109.5 . .
C27 C30 H30A 109.5 . .
C27 C30 H30B 109.5 . .
H30A C30 H30B 109.5 . .
C27 C30 H30C 109.5 . .
H30A C30 H30C 109.5 . .
H30B C30 H30C 109.5 . .
O4 C31 C36 122.6(6) . .
O4 C31 C32 121.7(6) . .
C36 C31 C32 115.7(5) . .
C33 C32 C31 123.1(6) . .
C33 C32 S4 118.2(5) . .
C31 C32 S4 118.7(4) . .
C32 C33 C34 121.0(6) . .
C32 C33 H33 119.5 . .
C34 C33 H33 119.5 . .
C35 C34 C33 116.9(3) . .
C35 C34 C37 122.6(6) . .
C33 C34 C37 120.5(7) . .
C34 C35 C36 121.7(3) . .
C34 C35 H35 119.2 . .
C36 C35 H35 119.2 . .
C31 C36 C35 121.6(6) . .
C31 C36 S1 120.1(5) . .
C35 C36 S1 118.3(4) . .
C38 C37 C40 131.5(10) . .
C38 C37 C34 111.8(10) . .
C40 C37 C34 112.5(8) . .
C38 C37 C39 92.6(12) . .
C40 C37 C39 96.1(8) . .
C34 C37 C39 102.8(7) . .
C37 C38 H38A 109.5 . .
C37 C38 H38B 109.5 . .
H38A C38 H38B 109.5 . .
C37 C38 H38C 109.5 . .
H38A C38 H38C 109.5 . .
H38B C38 H38C 109.5 . .
C37 C40 H40A 109.5 . .
C37 C40 H40B 109.5 . .
H40A C40 H40B 109.5 . .
C37 C40 H40C 109.5 . .
H40A C40 H40C 109.5 . .
H40B C40 H40C 109.5 . .
O5 C41 O11 122.8(4) . .
O5 C41 O10 122.1(4) . .
O11 C41 O10 115.1(4) . .
O6 C42 O7 125.7(5) . .
O6 C42 C43 116.9(5) . .
O7 C42 C43 117.4(5) . .
C44 C43 C45 120.5(5) . .
C44 C43 C42 120.1(5) . .
C45 C43 C42 119.3(5) . .
C43 C44 C44 120.0(3) . 10_557
C43 C44 H44 120.0 . .
C44 C44 H44 120.0 10_557 .
C43 C45 C45 119.5(4) . 10_557
C43 C45 H45 120.3 . .
C45 C45 H45 120.3 10_557 .
N1 C46 O8 97.5(11) . 3_665
N1 C47 Tb2 71.7(6) . 3_665
N2 C49 Tb2 75.6(2) . .

loop_
_geom_bond_atom_site_label_1
_geom_bond_atom_site_label_2
_geom_bond_distance
_geom_bond_site_symmetry_2
Tb1 O13 2.413(3) .
Tb1 O12 2.418(3) 5_565
Tb1 O12 2.418(3) 3_665
Tb1 O12 2.418(3) .
Tb1 O10 2.589(3) 5_565
Tb1 O10 2.589(3) 3_665
Tb1 O10 2.589(3) .
Tb1 O11 2.601(3) 3_665
Tb1 O11 2.601(3) 5_565
Tb1 O11 2.601(3) .
Ni1 O1 2.024(4) .
Ni1 O4 2.025(4) .
Ni1 O6 2.031(4) .
Ni1 N1 2.054(5) .
Ni1 O5 2.074(3) .
Ni1 S1 2.4410(17) .
Cl1 O14 0.733(11) .
Cl1 Ni4 2.415(3) .
Cl1 Ni3 2.421(3) 3_665
Cl1 Tb2 2.641(3) 3_665
S1 C36 1.785(7) .
S1 C2 1.792(8) .
O1 C1 1.310(7) .
O1 Ni2 2.008(4) .
N1 C46 1.418(16) .
N1 C47 1.486(18) .
N1 Tb2 2.374(5) 3_665
C1 C2 1.398(10) .
C1 C6 1.404(10) .
Tb2 C49 2.294(3) .
Tb2 N1 2.374(5) 5_565
Tb2 C47 2.375(16) 5_565
Tb2 N2 2.389(5) .
Tb2 O14 2.398(11) 5_565
Tb2 O9 2.47(7) .
Tb2 O11 2.498(3) 5_565
Tb2 O10 2.516(4) .
Tb2 O8 2.531(14) .
Tb2 Cl1 2.641(3) 5_565
Ni2 O7 2.020(4) .
Ni2 O2 2.0348(16) .
Ni2 N2 2.063(5) .
Ni2 O5 2.079(3) .
Ni2 S2 2.4503(16) .
S2 C6 1.769(9) .
S2 C12 1.785(3) .
O3 C21 1.315(6) .
O3 Ni3 2.074(4) .
O3 Ni4 2.081(4) .
N2 C49 1.448(6) .
N2 C48 1.50(3) .
C2 C3 1.419(6) .
Ni3 O14 1.990(11) 5_565
Ni3 O12 2.033(2) .
Ni3 O2 2.0492(16) .
Ni3 O10 2.083(4) .
Ni3 S3 2.3609(14) .
Ni3 Cl1 2.421(3) 5_565
S3 C22 1.770(7) .
S3 C16 1.775(6) .
O2 C11 1.308(6) .
C3 C4 1.416(3) .
C3 H3 0.9500 .
Ni4 O14 2.000(11) .
Ni4 O4 2.045(4) .
Ni4 O12 2.048(3) 3_665
Ni4 O11 2.081(4) .
Ni4 S4 2.3667(15) .
S4 C26 1.759(7) .
S4 C32 1.784(6) .
O4 C31 1.326(7) .
C4 C5 1.3734 .
C4 C7 1.565(8) .
O5 C41 1.256(5) .
C5 C6 1.417(6) .
C5 H5 0.9500 .
O6 C42 1.247(7) .
O7 C42 1.272(7) .
C7 C9 1.497(19) .
C7 C10 1.50(2) .
C7 C8 1.7188 .
O8 C46 1.875(19) 5_565
C8 H8A 0.9800 .
C8 H8B 0.9800 .
C8 H8C 0.9800 .
C9 H9A 0.9800 .
C9 H9B 0.9800 .
C9 H9C 0.9800 .
O10 C41 1.307(6) .
C10 H10A 0.9800 .
C10 H10B 0.9800 .
C10 H10C 0.9800 .
O11 C41 1.299(6) .
O11 Tb2 2.498(3) 3_665
C11 C12 1.407(7) .
C11 C16 1.422(9) .
O12 Ni4 2.048(3) 5_565
C12 C13 1.4008 .
C13 C14 1.366(9) .
C13 H13 0.9500 .
O14 Ni3 1.990(11) 3_665
O14 Tb2 2.398(11) 3_665
C14 C15 1.370(8) .
C14 C17 1.564(10) .
C15 C16 1.409(6) .
C15 H15 0.9500 .
C17 C20 1.49(2) .
C17 C19 1.530(16) .
C17 C18 1.551(19) .
C18 H18A 0.9800 .
C18 H18B 0.9800 .
C18 H18C 0.9800 .
C19 H19A 0.9800 .
C19 H19B 0.9800 .
C19 H19C 0.9800 .
C20 H20A 0.9800 .
C20 H20B 0.9800 .
C20 H20C 0.9800 .
C21 C22 1.414(8) .
C21 C26 1.433(8) .
C22 C23 1.394(8) .
C23 C24 1.400(8) .
C23 H23 0.9500 .
C24 C25 1.3665 .
C24 C27 1.586(9) .
C25 C26 1.406(6) .
C25 H25 0.9500 .
C27 C30 1.439(19) .
C27 C28 1.506(19) .
C27 C29 1.591(16) .
C28 H28A 0.9800 .
C28 H28B 0.9800 .
C28 H28C 0.9800 .
C29 H29A 0.9800 .
C29 H29B 0.9800 .
C29 H29C 0.9800 .
C30 H30A 0.9800 .
C30 H30B 0.9800 .
C30 H30C 0.9800 .
C31 C36 1.398(9) .
C31 C32 1.403(9) .
C32 C33 1.384(8) .
C33 C34 1.406(8) .
C33 H33 0.9500 .
C34 C35 1.3877 .
C34 C37 1.536(10) .
C35 C36 1.413(7) .
C35 H35 0.9500 .
C37 C38 1.426(17) .
C37 C40 1.467(12) .
C37 C39 1.894(19) .
C38 H38A 0.9800 .
C38 H38B 0.9800 .
C38 H38C 0.9800 .
C40 H40A 0.9800 .
C40 H40B 0.9800 .
C40 H40C 0.9800 .
C42 C43 1.509(8) .
C43 C44 1.372(7) .
C43 C45 1.375(9) .
C44 C44 1.391(5) 10_557
C44 H44 0.9500 .
C45 C45 1.411(12) 10_557
C45 H45 0.9500 .
C46 O8 1.875(19) 3_665
C47 Tb2 2.375(16) 3_665

loop_
_platon_squeeze_void_nr
_platon_squeeze_void_average_x
_platon_squeeze_void_average_y
_platon_squeeze_void_average_z
_platon_squeeze_void_volume
_platon_squeeze_void_count_electrons
1 -0.008 -0.005 -0.002 17093.6 2112.4
